data_7000298
loop_
_publ_author_name
'Lee, Young Hoon'
'Harrowfield, Jack'
'Kim, Yang'
'Lim, Woo Taik'
'Park, Yu Cheol'
'Thu\'ery, Pierre'

_publ_section_title
;
 Functionalised azetidines as ligands: pyridyl-complemented
 coordination
;
_journal_issue 3
_journal_name_full 'Dalton Transactions'
_journal_page_first 434
_journal_page_last 442
_journal_paper_doi 10.1039/b812295d
_journal_year 2009
_chemical_formula_sum 'C31 H42 Cl3 Cu2 N6 O13'
_chemical_formula_weight 940.14
_chemical_name_systematic
;
?
;
_space_group_IT_number 2
_symmetry_cell_setting triclinic
_symmetry_space_group_name_Hall '-P 1'
_symmetry_space_group_name_H-M 'P -1'
_atom_sites_solution_hydrogens geom
_atom_sites_solution_primary direct
_atom_sites_solution_secondary difmap
_audit_creation_method SHELXL-97
_cell_angle_alpha 92.12(3)
_cell_angle_beta 101.22(3)
_cell_angle_gamma 112.10(3)
_cell_formula_units_Z 2
_cell_length_a 10.812(2)
_cell_length_b 13.045(3)
_cell_length_c 15.543(3)
_cell_measurement_reflns_used 10123
_cell_measurement_temperature 293(2)
_cell_measurement_theta_max 270.34
_cell_measurement_theta_min 1.33
_cell_volume 1977.6(9)
_computing_cell_refinement 'HKL2000 (Otwinowski & Minor, 1997)'
_computing_data_collection 'COLLECT (Hooft, 1998)'
_computing_data_reduction 'HKL2000 (Otwinowski & Minor, 1997)'
_computing_molecular_graphics 'SHELXTL (Sheldrick, 1999)'
_computing_publication_material 'SHELXTL (Sheldrick, 1999); PLATON (Spek, 2003)'
_computing_structure_refinement 'SHELXL-97 (Sheldrick, 1997)'
_computing_structure_solution 'SHELXS-97 (Sheldrick, 1997)'
_diffrn_ambient_temperature 293(2)
_diffrn_detector_area_resol_mean 0
_diffrn_measured_fraction_theta_full 0.980
_diffrn_measured_fraction_theta_max 0.920
_diffrn_measurement_device_type 'ADSC Quantum 210'
_diffrn_measurement_method 'two \f and two \w scans with 2\% steps'
_diffrn_radiation_monochromator graphite
_diffrn_radiation_source 'Synchrotron radiation'
_diffrn_radiation_type 'Synchrotron radiation'
_diffrn_radiation_wavelength 0.69996
_diffrn_reflns_av_R_equivalents 0.0000
_diffrn_reflns_av_sigmaI/netI 0.0379
_diffrn_reflns_limit_h_max 14
_diffrn_reflns_limit_h_min 0
_diffrn_reflns_limit_k_max 17
_diffrn_reflns_limit_k_min -18
_diffrn_reflns_limit_l_max 21
_diffrn_reflns_limit_l_min -22
_diffrn_reflns_number 10123
_diffrn_reflns_theta_full 26.00
_diffrn_reflns_theta_max 30.34
_diffrn_reflns_theta_min 1.33
_diffrn_standards_decay_% 0
_diffrn_standards_interval_count 0
_diffrn_standards_interval_time 0
_diffrn_standards_number 0
_exptl_absorpt_coefficient_mu 1.347
_exptl_absorpt_correction_type none
_exptl_crystal_colour Blue
_exptl_crystal_density_diffrn 1.579
_exptl_crystal_density_method 'not measured'
_exptl_crystal_description irregular
_exptl_crystal_F_000 966
_exptl_crystal_size_max 0.15
_exptl_crystal_size_mid 0.10
_exptl_crystal_size_min 0.10
_refine_diff_density_max 0.916
_refine_diff_density_min -1.458
_refine_diff_density_rms 0.137
_refine_ls_extinction_coef 0.036(3)
_refine_ls_extinction_expression Fc^*^=kFc[1+0.001xFc^2^\l^3^/sin(2\q)]^-1/4^
_refine_ls_extinction_method SHELXL
_refine_ls_goodness_of_fit_ref 1.081
_refine_ls_hydrogen_treatment constr
_refine_ls_matrix_type full
_refine_ls_number_parameters 497
_refine_ls_number_reflns 10123
_refine_ls_number_restraints 0
_refine_ls_restrained_S_all 1.081
_refine_ls_R_factor_all 0.0886
_refine_ls_R_factor_gt 0.0696
_refine_ls_shift/su_max 0.045
_refine_ls_shift/su_mean 0.002
_refine_ls_structure_factor_coef Fsqd
_refine_ls_weighting_details 'calc w=1/[\s^2^(Fo^2^)+(0.1618P)^2^+0.1060P] where P=(Fo^2^+2Fc^2^)/3'
_refine_ls_weighting_scheme calc
_refine_ls_wR_factor_gt 0.2130
_refine_ls_wR_factor_ref 0.2290
_reflns_number_gt 7394
_reflns_number_total 10123
_reflns_threshold_expression >2sigma(I)
_cod_data_source_file b812295d.txt
_cod_data_source_block yk0619
_cod_depositor_comments
;
The following automatic conversions were performed:
'_symmetry_cell_setting' value 'Triclinic' changed to 'triclinic'
according to '/home/saulius/struct/CIF-dictionaries/cif_core.dic'
dictionary named 'cif_core.dic' version 2.4.1 from
2010-06-29.

'_exptl_absorpt_correction_type' value 'NONE' changed to
'none' according to '/home/saulius/struct/CIF-dictionaries/cif_core.dic'
dictionary named 'cif_core.dic' version 2.4.1 from 2010-06-29.

Automatic conversion script
Id: cif_fix_enum 1527 2010-12-29 10:47:43Z saulius 
;
_cod_original_cell_volume 1977.6(7)
_cod_original_sg_symbol_H-M P-1
_cod_database_code 7000298

loop_
_symmetry_equiv_pos_as_xyz
'x, y, z'
'-x, -y, -z'

loop_
_atom_site_label
_atom_site_type_symbol
_atom_site_fract_x
_atom_site_fract_y
_atom_site_fract_z
_atom_site_U_iso_or_equiv
_atom_site_adp_type
_atom_site_occupancy
_atom_site_symmetry_multiplicity
_atom_site_calc_flag
_atom_site_refinement_flags
_atom_site_disorder_assembly
_atom_site_disorder_group
Cu1 Cu 0.67518(4) 0.91582(4) 0.23807(3) 0.03698(16) Uani 1 1 d . . .
Cu2 Cu 0.20040(5) 0.43675(4) 0.25211(3) 0.03931(16) Uani 1 1 d . . .
O1 O 0.8067(3) 0.9038(2) 0.16978(17) 0.0436(6) Uani 1 1 d . . .
O2 O 0.8488(3) 1.0833(2) 0.1680(2) 0.0509(7) Uani 1 1 d . . .
O3 O 0.6262(4) 0.7493(3) 0.2854(2) 0.0626(8) Uani 1 1 d . . .
H3A' H 0.5350 0.7000 0.2747 0.075 Uiso 1 1 calc R . .
O4 O 0.2403(3) 0.4227(2) 0.13308(18) 0.0480(6) Uani 1 1 d . . .
O5 O 0.4229(3) 0.5584(3) 0.2125(2) 0.0570(8) Uani 1 1 d . . .
O6 O 0.7299(13) 0.4503(11) 0.3650(5) 0.246(6) Uani 1 1 d . . .
O7 O 0.7821(8) 0.4581(13) 0.2416(8) 0.317(9) Uani 1 1 d . . .
O8 O 0.5679(4) 0.3516(6) 0.2377(3) 0.1153(19) Uani 1 1 d . . .
O9 O 0.7581(6) 0.3108(5) 0.2989(6) 0.163(3) Uani 1 1 d . . .
O10 O 0.1227(8) -0.0523(4) 0.3886(4) 0.134(2) Uani 1 1 d . . .
O11 O 0.3271(6) 0.0958(6) 0.4010(4) 0.134(2) Uani 1 1 d . . .
O12 O 0.1278(4) 0.1035(4) 0.3225(3) 0.0802(11) Uani 1 1 d . . .
O13 O 0.1733(7) 0.1105(5) 0.4733(3) 0.1104(17) Uani 1 1 d . . .
N1 N 0.5214(4) 0.8620(3) 0.1258(2) 0.0465(7) Uani 1 1 d . . .
N2 N 0.5624(4) 0.9791(3) 0.2932(2) 0.0480(7) Uani 1 1 d . . .
N3 N 0.8225(3) 0.9958(3) 0.3469(2) 0.0451(7) Uani 1 1 d . . .
H3A H 0.8308 0.9468 0.3846 0.054 Uiso 1 1 calc R . .
H3B H 0.9035 1.0298 0.3321 0.054 Uiso 1 1 calc R . .
N4 N 0.1213(3) 0.5560(3) 0.2253(2) 0.0447(7) Uani 1 1 d . . .
N5 N 0.2178(3) 0.4770(3) 0.3817(2) 0.0427(7) Uani 1 1 d . . .
N6 N 0.3024(4) 0.3397(3) 0.2967(3) 0.0534(8) Uani 1 1 d . . .
H6A H 0.2436 0.2681 0.2912 0.064 Uiso 1 1 calc R . .
H6B H 0.3655 0.3441 0.2652 0.064 Uiso 1 1 calc R . .
C1 C 0.5318(5) 0.7952(4) 0.0630(3) 0.0563(10) Uani 1 1 d . . .
H1 H 0.6055 0.7734 0.0737 0.068 Uiso 1 1 calc R . .
C2 C 0.4388(6) 0.7568(5) -0.0170(3) 0.0732(14) Uani 1 1 d . . .
H2 H 0.4471 0.7075 -0.0581 0.088 Uiso 1 1 calc R . .
C3 C 0.3339(6) 0.7929(6) -0.0347(4) 0.0802(17) Uani 1 1 d . . .
H3 H 0.2726 0.7716 -0.0895 0.096 Uiso 1 1 calc R . .
C4 C 0.3201(6) 0.8597(5) 0.0281(3) 0.0712(14) Uani 1 1 d . . .
H4 H 0.2479 0.8833 0.0167 0.085 Uiso 1 1 calc R . .
C5 C 0.4129(4) 0.8937(4) 0.1098(3) 0.0504(9) Uani 1 1 d . . .
C6 C 0.3989(5) 0.9639(4) 0.1842(3) 0.0551(10) Uani 1 1 d . . .
C7 C 0.4122(5) 0.9105(4) 0.2723(3) 0.0573(10) Uani 1 1 d . . .
H7A H 0.3644 0.9285 0.3134 0.069 Uiso 1 1 calc R . .
H7B H 0.3892 0.8309 0.2636 0.069 Uiso 1 1 calc R . .
C8 C 0.5366(5) 1.0577(4) 0.2304(3) 0.0568(11) Uani 1 1 d . . .
H8A H 0.6017 1.0817 0.1929 0.068 Uiso 1 1 calc R . .
H8B H 0.5271 1.1210 0.2588 0.068 Uiso 1 1 calc R . .
C9 C 0.2788(6) 0.9984(6) 0.1617(4) 0.0817(18) Uani 1 1 d . . .
H9A H 0.2769 1.0423 0.2120 0.123 Uiso 1 1 calc R . .
H9B H 0.1951 0.9332 0.1458 0.123 Uiso 1 1 calc R . .
H9C H 0.2880 1.0417 0.1130 0.123 Uiso 1 1 calc R . .
C10 C 0.6328(5) 1.0245(5) 0.3845(3) 0.0619(12) Uani 1 1 d . . .
H10A H 0.6145 0.9654 0.4222 0.074 Uiso 1 1 calc R . .
H10B H 0.6002 1.0789 0.4048 0.074 Uiso 1 1 calc R . .
C11 C 0.7838(5) 1.0788(4) 0.3890(3) 0.0593(11) Uani 1 1 d . . .
H11A H 0.8041 1.1443 0.3581 0.071 Uiso 1 1 calc R . .
H11B H 0.8343 1.1013 0.4501 0.071 Uiso 1 1 calc R . .
C12 C 0.8599(4) 0.9969(3) 0.1421(2) 0.0404(7) Uani 1 1 d . . .
C13 C 0.9349(4) 0.9984(3) 0.0696(2) 0.0380(7) Uani 1 1 d . . .
C14 C 1.0255(4) 1.0994(3) 0.0509(2) 0.0428(8) Uani 1 1 d . . .
H14 H 1.0428 1.1657 0.0847 0.051 Uiso 1 1 calc R . .
C15 C 0.9099(4) 0.8998(3) 0.0188(2) 0.0413(7) Uani 1 1 d . . .
H15 H 0.8496 0.8325 0.0314 0.050 Uiso 1 1 calc R . .
C16 C 0.0759(5) 0.5624(5) 0.1393(3) 0.0606(11) Uani 1 1 d . . .
H16 H 0.0820 0.5133 0.0970 0.073 Uiso 1 1 calc R . .
C17 C 0.0207(6) 0.6385(5) 0.1109(3) 0.0716(14) Uani 1 1 d . . .
H17 H -0.0121 0.6392 0.0511 0.086 Uiso 1 1 calc R . .
C18 C 0.0158(6) 0.7125(5) 0.1731(4) 0.0776(16) Uani 1 1 d . . .
H18 H -0.0191 0.7657 0.1562 0.093 Uiso 1 1 calc R . .
C19 C 0.0636(5) 0.7074(4) 0.2622(3) 0.0624(12) Uani 1 1 d . . .
H19 H 0.0613 0.7578 0.3051 0.075 Uiso 1 1 calc R . .
C20 C 0.1136(4) 0.6286(3) 0.2865(3) 0.0448(8) Uani 1 1 d . . .
C21 C 0.1643(5) 0.6185(4) 0.3832(3) 0.0510(9) Uani 1 1 d . . .
C22 C 0.0996(5) 0.4964(4) 0.4032(3) 0.0517(9) Uani 1 1 d . . .
H22A H 0.0933 0.4899 0.4643 0.062 Uiso 1 1 calc R . .
H22B H 0.0126 0.4524 0.3632 0.062 Uiso 1 1 calc R . .
C23 C 0.2987(5) 0.5998(4) 0.3995(3) 0.0521(10) Uani 1 1 d . . .
H23A H 0.3540 0.6292 0.3570 0.063 Uiso 1 1 calc R . .
H23B H 0.3531 0.6247 0.4595 0.063 Uiso 1 1 calc R . .
C24 C 0.1594(8) 0.7075(5) 0.4478(4) 0.0822(17) Uani 1 1 d . . .
H24A H 0.1922 0.6965 0.5073 0.123 Uiso 1 1 calc R . .
H24B H 0.0667 0.7019 0.4403 0.123 Uiso 1 1 calc R . .
H24C H 0.2161 0.7801 0.4364 0.123 Uiso 1 1 calc R . .
C25 C 0.2667(5) 0.4025(4) 0.4330(3) 0.0592(11) Uani 1 1 d . . .
H25A H 0.1907 0.3330 0.4335 0.071 Uiso 1 1 calc R . .
H25B H 0.3089 0.4368 0.4935 0.071 Uiso 1 1 calc R . .
C26 C 0.3697(5) 0.3809(4) 0.3908(3) 0.0611(11) Uani 1 1 d . . .
H26A H 0.4504 0.4490 0.3959 0.073 Uiso 1 1 calc R . .
H26B H 0.3973 0.3256 0.4194 0.073 Uiso 1 1 calc R . .
C27 C 0.3618(4) 0.4937(3) 0.1427(2) 0.0430(8) Uani 1 1 d . . .
C28 C 0.4334(4) 0.4952(3) 0.0686(2) 0.0423(8) Uani 1 1 d . . .
C29 C 0.5754(4) 0.5470(4) 0.0845(3) 0.0475(9) Uani 1 1 d . . .
H29 H 0.6262 0.5790 0.1413 0.057 Uiso 1 1 calc R . .
C30 C 0.3589(4) 0.4490(4) -0.0162(3) 0.0488(9) Uani 1 1 d . . .
H30 H 0.2638 0.4151 -0.0272 0.059 Uiso 1 1 calc R . .
C31 C 0.7278(9) 0.7154(6) 0.3310(5) 0.117(3) Uani 1 1 d . . .
H31A H 0.6852 0.6411 0.3454 0.176 Uiso 1 1 calc R . .
H31B H 0.7771 0.7652 0.3843 0.176 Uiso 1 1 calc R . .
H31C H 0.7900 0.7167 0.2942 0.176 Uiso 1 1 calc R . .
Cl1 Cl 0.70052(12) 0.38905(10) 0.28970(8) 0.0606(3) Uani 1 1 d . . .
Cl2 Cl 0.18956(13) 0.06448(10) 0.39677(8) 0.0609(3) Uani 1 1 d . . .
Cl3 Cl -0.0166(4) 0.3044(3) 0.2190(3) 0.1966(16) Uani 1 1 d . . .

loop_
_atom_site_aniso_label
_atom_site_aniso_U_11
_atom_site_aniso_U_22
_atom_site_aniso_U_33
_atom_site_aniso_U_23
_atom_site_aniso_U_13
_atom_site_aniso_U_12
Cu1 0.0383(3) 0.0381(2) 0.0336(2) 0.00155(16) 0.00681(16) 0.01476(18)
Cu2 0.0401(3) 0.0406(3) 0.0385(2) 0.00051(17) 0.01415(18) 0.01494(19)
O1 0.0494(16) 0.0410(13) 0.0414(13) 0.0054(10) 0.0153(11) 0.0164(11)
O2 0.0617(18) 0.0415(14) 0.0566(16) 0.0055(12) 0.0233(13) 0.0231(13)
O3 0.066(2) 0.0379(15) 0.071(2) 0.0102(14) 0.0028(15) 0.0107(13)
O4 0.0422(15) 0.0545(16) 0.0447(14) -0.0036(11) 0.0198(11) 0.0121(12)
O5 0.0571(18) 0.0539(17) 0.0483(15) -0.0083(13) 0.0230(13) 0.0047(13)
O6 0.340(13) 0.385(16) 0.093(5) -0.082(7) -0.034(6) 0.280(13)
O7 0.108(6) 0.443(19) 0.262(12) 0.221(13) 0.003(6) -0.041(8)
O8 0.058(3) 0.188(6) 0.104(4) 0.011(4) 0.011(2) 0.058(3)
O9 0.098(4) 0.080(4) 0.293(10) -0.019(5) -0.016(5) 0.047(3)
O10 0.219(7) 0.059(3) 0.110(4) 0.007(3) 0.006(4) 0.055(4)
O11 0.086(4) 0.189(7) 0.137(5) 0.015(5) 0.007(3) 0.074(4)
O12 0.075(3) 0.087(3) 0.075(2) 0.031(2) 0.0107(19) 0.029(2)
O13 0.186(6) 0.099(4) 0.074(3) 0.010(2) 0.042(3) 0.080(4)
N1 0.0526(19) 0.0437(17) 0.0396(15) 0.0003(12) 0.0010(13) 0.0198(14)
N2 0.054(2) 0.056(2) 0.0398(16) 0.0032(14) 0.0083(13) 0.0290(16)
N3 0.0431(18) 0.0483(18) 0.0393(15) 0.0013(13) 0.0048(12) 0.0155(14)
N4 0.0500(19) 0.0462(17) 0.0375(15) 0.0040(12) 0.0108(13) 0.0180(14)
N5 0.0485(18) 0.0448(17) 0.0389(15) 0.0042(12) 0.0120(13) 0.0219(14)
N6 0.054(2) 0.0496(19) 0.067(2) 0.0090(16) 0.0258(17) 0.0259(16)
C1 0.061(3) 0.052(2) 0.049(2) -0.0077(17) 0.0017(18) 0.022(2)
C2 0.086(4) 0.074(3) 0.047(2) -0.010(2) -0.002(2) 0.028(3)
C3 0.083(4) 0.089(4) 0.052(3) -0.005(3) -0.016(2) 0.031(3)
C4 0.063(3) 0.086(4) 0.058(3) 0.005(3) -0.009(2) 0.033(3)
C5 0.047(2) 0.054(2) 0.047(2) 0.0082(17) 0.0030(16) 0.0204(18)
C6 0.052(3) 0.068(3) 0.053(2) 0.011(2) 0.0077(18) 0.033(2)
C7 0.049(3) 0.072(3) 0.058(2) 0.014(2) 0.0187(19) 0.028(2)
C8 0.069(3) 0.052(2) 0.055(2) 0.0040(18) 0.007(2) 0.034(2)
C9 0.076(4) 0.117(5) 0.075(3) 0.014(3) 0.009(3) 0.066(4)
C10 0.068(3) 0.087(3) 0.041(2) -0.009(2) 0.0070(19) 0.045(3)
C11 0.080(3) 0.050(2) 0.043(2) -0.0101(17) -0.001(2) 0.029(2)
C12 0.0390(19) 0.0455(19) 0.0375(16) 0.0046(14) 0.0073(13) 0.0182(15)
C13 0.0379(18) 0.0413(18) 0.0387(16) 0.0072(13) 0.0094(13) 0.0192(14)
C14 0.048(2) 0.0393(18) 0.0434(18) 0.0053(14) 0.0127(15) 0.0179(15)
C15 0.041(2) 0.0387(17) 0.0443(18) 0.0078(14) 0.0096(14) 0.0160(14)
C16 0.067(3) 0.074(3) 0.043(2) 0.004(2) 0.0048(19) 0.035(2)
C17 0.080(4) 0.092(4) 0.052(3) 0.016(3) 0.007(2) 0.047(3)
C18 0.077(4) 0.078(4) 0.087(4) 0.029(3) 0.010(3) 0.043(3)
C19 0.072(3) 0.051(2) 0.068(3) 0.000(2) 0.011(2) 0.031(2)
C20 0.046(2) 0.0431(19) 0.0454(19) 0.0041(15) 0.0108(15) 0.0169(16)
C21 0.065(3) 0.047(2) 0.0446(19) -0.0020(16) 0.0152(18) 0.0255(19)
C22 0.062(3) 0.055(2) 0.046(2) 0.0064(17) 0.0234(18) 0.025(2)
C23 0.056(3) 0.045(2) 0.045(2) -0.0030(16) 0.0020(17) 0.0139(18)
C24 0.131(5) 0.070(3) 0.060(3) -0.009(2) 0.020(3) 0.058(4)
C25 0.079(3) 0.058(3) 0.045(2) 0.0116(18) 0.010(2) 0.034(2)
C26 0.054(3) 0.067(3) 0.070(3) 0.014(2) 0.009(2) 0.034(2)
C27 0.043(2) 0.0451(19) 0.0434(18) 0.0032(14) 0.0197(15) 0.0158(15)
C28 0.045(2) 0.0455(19) 0.0389(17) 0.0043(14) 0.0165(14) 0.0167(15)
C29 0.041(2) 0.056(2) 0.0425(18) -0.0013(16) 0.0107(15) 0.0151(17)
C30 0.041(2) 0.057(2) 0.0432(19) 0.0003(16) 0.0142(15) 0.0112(16)
C31 0.153(7) 0.059(4) 0.107(5) 0.000(3) -0.046(5) 0.043(4)
Cl1 0.0579(7) 0.0609(7) 0.0686(7) 0.0026(5) 0.0110(5) 0.0315(5)
Cl2 0.0723(8) 0.0619(7) 0.0578(6) 0.0113(5) 0.0156(5) 0.0358(6)
Cl3 0.127(2) 0.152(3) 0.283(5) -0.025(3) 0.050(3) 0.027(2)

loop_
_atom_type_symbol
_atom_type_description
_atom_type_scat_dispersion_real
_atom_type_scat_dispersion_imag
_atom_type_scat_source
C C 0.0033 0.0016 'International Tables Vol C Tables 4.2.6.8 and 6.1.1.4'
N N 0.0061 0.0033 'International Tables Vol C Tables 4.2.6.8 and 6.1.1.4'
O O 0.0106 0.0060 'International Tables Vol C Tables 4.2.6.8 and 6.1.1.4'
Cl Cl 0.1484 0.1585 'International Tables Vol C Tables 4.2.6.8 and 6.1.1.4'
Cu Cu 0.3201 1.2651 'International Tables Vol C Tables 4.2.6.8 and 6.1.1.4'
H H 0.0000 0.0000 'International Tables Vol C Tables 4.2.6.8 and 6.1.1.4'

loop_
_geom_angle_atom_site_label_1
_geom_angle_atom_site_label_2
_geom_angle_atom_site_label_3
_geom_angle
_geom_angle_site_symmetry_1
_geom_angle_site_symmetry_3
_geom_angle_publ_flag
O1 Cu1 N2 160.55(14) . . ?
O1 Cu1 N3 93.55(13) . . ?
N2 Cu1 N3 84.26(14) . . ?
O1 Cu1 N1 90.32(13) . . ?
N2 Cu1 N1 88.83(14) . . ?
N3 Cu1 N1 169.45(14) . . ?
O1 Cu1 O3 95.94(13) . . ?
N2 Cu1 O3 103.49(15) . . ?
N3 Cu1 O3 93.85(14) . . ?
N1 Cu1 O3 95.52(13) . . ?
O4 Cu2 N5 163.70(13) . . ?
O4 Cu2 N6 90.49(14) . . ?
N5 Cu2 N6 83.92(14) . . ?
O4 Cu2 N4 95.11(13) . . ?
N5 Cu2 N4 88.36(13) . . ?
N6 Cu2 N4 169.71(15) . . ?
O4 Cu2 Cl3 96.94(15) . . ?
N5 Cu2 Cl3 99.04(16) . . ?
N6 Cu2 Cl3 98.87(16) . . ?
N4 Cu2 Cl3 89.03(15) . . ?
C12 O1 Cu1 107.5(2) . . ?
C31 O3 Cu1 122.7(4) . . ?
C27 O4 Cu2 103.4(2) . . ?
C1 N1 C5 118.2(4) . . ?
C1 N1 Cu1 117.3(3) . . ?
C5 N1 Cu1 124.4(3) . . ?
C10 N2 C7 119.2(4) . . ?
C10 N2 C8 118.1(4) . . ?
C7 N2 C8 88.9(3) . . ?
C10 N2 Cu1 109.2(3) . . ?
C7 N2 Cu1 115.6(3) . . ?
C8 N2 Cu1 103.8(3) . . ?
C11 N3 Cu1 108.2(3) . . ?
C16 N4 C20 118.1(4) . . ?
C16 N4 Cu2 116.5(3) . . ?
C20 N4 Cu2 125.4(3) . . ?
C25 N5 C22 117.5(3) . . ?
C25 N5 C23 119.4(4) . . ?
C22 N5 C23 88.5(3) . . ?
C25 N5 Cu2 109.4(3) . . ?
C22 N5 Cu2 114.9(3) . . ?
C23 N5 Cu2 105.4(2) . . ?
C26 N6 Cu2 107.5(3) . . ?
N1 C1 C2 123.2(5) . . ?
C3 C2 C1 118.6(5) . . ?
C4 C3 C2 119.4(5) . . ?
C3 C4 C5 120.7(5) . . ?
N1 C5 C4 119.8(4) . . ?
N1 C5 C6 117.2(3) . . ?
C4 C5 C6 123.1(4) . . ?
C5 C6 C9 114.6(4) . . ?
C5 C6 C8 112.4(4) . . ?
C9 C6 C8 115.4(5) . . ?
C5 C6 C7 110.4(4) . . ?
C9 C6 C7 115.6(4) . . ?
C8 C6 C7 85.0(3) . . ?
N2 C7 C6 88.9(3) . . ?
N2 C8 C6 89.2(3) . . ?
N2 C10 C11 108.5(4) . . ?
N3 C11 C10 107.0(4) . . ?
O2 C12 O1 124.2(4) . . ?
O2 C12 C13 119.4(3) . . ?
O1 C12 C13 116.3(3) . . ?
C15 C13 C14 119.7(3) . . ?
C15 C13 C12 120.1(3) . . ?
C14 C13 C12 120.1(3) . . ?
C15 C14 C13 119.6(3) 2_775 . ?
C13 C15 C14 120.7(3) . 2_775 ?
N4 C16 C17 123.2(5) . . ?
C18 C17 C16 118.1(5) . . ?
C17 C18 C19 119.2(5) . . ?
C20 C19 C18 120.1(5) . . ?
N4 C20 C19 121.2(4) . . ?
N4 C20 C21 116.9(3) . . ?
C19 C20 C21 122.0(4) . . ?
C20 C21 C24 113.5(4) . . ?
C20 C21 C23 112.5(3) . . ?
C24 C21 C23 116.0(4) . . ?
C20 C21 C22 111.1(4) . . ?
C24 C21 C22 116.0(4) . . ?
C23 C21 C22 84.7(3) . . ?
N5 C22 C21 89.1(3) . . ?
N5 C23 C21 89.4(3) . . ?
N5 C25 C26 108.1(4) . . ?
N6 C26 C25 106.9(4) . . ?
O5 C27 O4 121.4(3) . . ?
O5 C27 C28 120.5(3) . . ?
O4 C27 C28 118.0(3) . . ?
C30 C28 C29 119.5(3) . . ?
C30 C28 C27 120.6(4) . . ?
C29 C28 C27 119.9(3) . . ?
C30 C29 C28 120.0(4) 2_665 . ?
C29 C30 C28 120.5(4) 2_665 . ?
O6 Cl1 O7 103.7(10) . . ?
O6 Cl1 O9 110.3(5) . . ?
O7 Cl1 O9 99.6(8) . . ?
O6 Cl1 O8 119.0(5) . . ?
O7 Cl1 O8 105.6(5) . . ?
O9 Cl1 O8 115.8(4) . . ?
O11 Cl2 O13 108.7(4) . . ?
O11 Cl2 O10 110.9(5) . . ?
O13 Cl2 O10 109.3(4) . . ?
O11 Cl2 O12 110.4(3) . . ?
O13 Cl2 O12 109.1(3) . . ?
O10 Cl2 O12 108.4(3) . . ?

loop_
_geom_bond_atom_site_label_1
_geom_bond_atom_site_label_2
_geom_bond_distance
_geom_bond_site_symmetry_2
_geom_bond_publ_flag
Cu1 O1 1.979(3) . ?
Cu1 N2 2.003(3) . ?
Cu1 N3 2.015(3) . ?
Cu1 N1 2.050(3) . ?
Cu1 O3 2.223(3) . ?
Cu2 O4 1.997(3) . ?
Cu2 N5 2.017(3) . ?
Cu2 N6 2.029(4) . ?
Cu2 N4 2.058(3) . ?
Cu2 Cl3 2.273(4) . ?
O1 C12 1.266(5) . ?
O2 C12 1.238(5) . ?
O3 C31 1.411(7) . ?
O4 C27 1.267(5) . ?
O5 C27 1.249(5) . ?
O6 Cl1 1.306(7) . ?
O7 Cl1 1.362(9) . ?
O8 Cl1 1.393(4) . ?
O9 Cl1 1.380(5) . ?
O10 Cl2 1.407(5) . ?
O11 Cl2 1.374(6) . ?
O12 Cl2 1.427(4) . ?
O13 Cl2 1.383(5) . ?
N1 C1 1.334(5) . ?
N1 C5 1.368(5) . ?
N2 C10 1.457(5) . ?
N2 C7 1.491(6) . ?
N2 C8 1.506(5) . ?
N3 C11 1.474(5) . ?
N4 C16 1.349(5) . ?
N4 C20 1.354(5) . ?
N5 C25 1.462(5) . ?
N5 C22 1.487(5) . ?
N5 C23 1.493(5) . ?
N6 C26 1.480(6) . ?
C1 C2 1.377(6) . ?
C2 C3 1.369(8) . ?
C3 C4 1.353(8) . ?
C4 C5 1.394(6) . ?
C5 C6 1.514(6) . ?
C6 C9 1.512(6) . ?
C6 C8 1.542(7) . ?
C6 C7 1.564(6) . ?
C10 C11 1.502(8) . ?
C12 C13 1.507(5) . ?
C13 C15 1.390(5) . ?
C13 C14 1.395(5) . ?
C14 C15 1.397(5) 2_775 ?
C15 C14 1.397(5) 2_775 ?
C16 C17 1.382(7) . ?
C17 C18 1.363(8) . ?
C18 C19 1.394(8) . ?
C19 C20 1.363(6) . ?
C20 C21 1.525(6) . ?
C21 C24 1.531(6) . ?
C21 C23 1.537(6) . ?
C21 C22 1.550(6) . ?
C25 C26 1.502(7) . ?
C27 C28 1.503(5) . ?
C28 C30 1.383(5) . ?
C28 C29 1.391(6) . ?
C29 C30 1.381(5) 2_665 ?
C30 C29 1.381(5) 2_665 ?
